data_2010068
loop_
_publ_author_name
'Lemoine, P.'
'Tomas, A.'
'Viossat, B.'
'Nguyen-Huy, D.'

_publ_section_title
;
 T\'etrachlorocuprate(II) de metformine
;
_journal_issue 9
_journal_name_full 'Acta Crystallographica Section C'
_journal_page_first 1437
_journal_page_last 1439
_journal_paper_doi 10.1107/S0108270194002982
_journal_volume 50
_journal_year 1994
_chemical_formula_moiety 'C4 H13 N5,Cl4 Cu1'
_chemical_formula_sum 'C4 H13 Cl4 Cu N5'
_chemical_formula_weight 336.53
_space_group_IT_number 14
_symmetry_cell_setting monoclinic
_symmetry_space_group_name_Hall '-P 2yab'
_symmetry_space_group_name_H-M 'P 1 21/a 1'
_atom_type_scat_source IntTabIV
_cell_angle_alpha 90.
_cell_angle_beta 108.10(5)
_cell_angle_gamma 90.
_cell_formula_units_Z 4
_cell_length_a 11.128(5)
_cell_length_b 7.926(3)
_cell_length_c 14.735(8)
_cell_measurement_reflns_used 25
_cell_measurement_temperature 295(2)
_cell_measurement_theta_max 27.5
_cell_measurement_theta_min 2
_cell_volume 1235.3(10)
_diffrn_measurement_device 'Syntex P2~1~'
_diffrn_measurement_method \q-2\q
_diffrn_radiation_type MoK\a
_diffrn_radiation_wavelength 0.7107
_diffrn_reflns_limit_h_max 13
_diffrn_reflns_limit_h_min -13
_diffrn_reflns_limit_k_max 8
_diffrn_reflns_limit_k_min 0
_diffrn_reflns_limit_l_max 17
_diffrn_reflns_limit_l_min 0
_diffrn_reflns_number 3027
_diffrn_reflns_theta_max 27.5
_diffrn_standards_decay_% <0.1
_diffrn_standards_interval_time 120
_diffrn_standards_number 3
_exptl_absorpt_coefficient_mu 2.62
_exptl_absorpt_correction_type none
_exptl_crystal_colour jaune
_exptl_crystal_density_diffrn 1.81
_exptl_crystal_density_meas 1.80(2)
_exptl_crystal_density_method flottaison
_exptl_crystal_description parall\'el\'epip\'edique
_exptl_crystal_size_max 0.35
_exptl_crystal_size_mid 0.28
_exptl_crystal_size_min 0.22
_refine_diff_density_max 0.54
_refine_diff_density_min -0.54
_refine_ls_extinction_coef 0.52(5)
_refine_ls_extinction_method aucune
_refine_ls_goodness_of_fit_obs 1.78
_refine_ls_hydrogen_treatment noref
_refine_ls_number_parameters 128
_refine_ls_number_reflns 1046
_refine_ls_R_factor_obs 0.049
_refine_ls_shift/esd_max 0.0028
_refine_ls_structure_factor_coef F
_refine_ls_weighting_details 'w = 1/\s^2^(F)'
_refine_ls_weighting_scheme calc
_refine_ls_wR_factor_obs 0.046
_reflns_number_observed 1046
_reflns_number_total 1046
_reflns_observed_criterion I>=4\s(I)
_cod_data_source_file pa1093.cif
_cod_data_source_block pa1093_structure_1_of_1
_cod_depositor_comments
;
The following automatic conversions were performed:

'_cell_measurement_temperature' value 'room' was changed to '295(2)'
- the room/ambient temperature average [293;298] in Kelvins(K) was
taken.

Automatic conversion script
Id: cif_fix_values 1646 2011-03-28 12:23:43Z adriana 

The following automatic conversions were performed:

'_cell_measurement_temperature' value 'temp\'erature ambiante' was
changed to '295(2)' - the room/ambient temperature average [293;298]
in Kelvins(K) was taken.

Automatic conversion script
Id: cif_fix_values 1715 2011-07-08 13:25:40Z adriana 

The following automatic conversions were performed:

'_refine_ls_weighting_scheme' value 'w = 1/\s^2^(F)' was changed to
'calc'. New tag '_refine_ls_weighting_details' was created. The value
of the new tag was set to 'w = 1/\s^2^(F)'.

Automatic conversion script
Id: cif_fix_values 3143 2015-03-26 13:38:13Z robertas 
;
_cod_original_cell_volume 1235.4(9)
_cod_original_sg_symbol_H-M 'P 21/a'
_cod_original_formula_sum 'C4 H13 Cl4 Cu1 N5'
_cod_database_code 2010068

loop_
_symmetry_equiv_pos_as_xyz
x,y,z
1/2+x,1/2-y,z
-x,-y,-z
1/2-x,1/2+y,-z

loop_
_atom_site_label
_atom_site_fract_x
_atom_site_fract_y
_atom_site_fract_z
_atom_site_U_iso_or_equiv
Cu .25300(10) .0589(2) .28560(10) .0315(9)
Cl(1) .3813(2) -.0812(4) .2183(2) .041(2)
Cl(2) .1343(2) -.0219(4) .3747(2) .041(2)
Cl(3) .4056(3) .1845(4) .4036(2) .034(2)
Cl(4) .1014(3) .1417(4) .1526(2) .040(2)
N(1) .1490(7) .1270(10) .5980(6) .032(6)
N(2) .3397(7) .0240(10) .5890(6) .041(7)
N(3) .3152(7) .0500(10) .7369(6) .031(6)
N(4) .1388(7) -.0490(10) .7715(6) .032(6)
N(5) .3000(7) .0730(10) .8882(6) .029(6)
C(1) .2650(10) .070(2) .6390(8) .034(8)
C(2) .2480(10) .0270(10) .8018(8) .027(8)
C(51) .2380(10) .035(2) .9601(7) .045(8)
C(52) .4060(10) .187(2) .9162(8) .043(8)
H1A .1024 .1704 .6431 .0507
H1B .1063 .1254 .5363 .0507
H2A .4152 -.0324 .6104 .0507
H2B .3104 .0553 .5177 .0507
H3 .4112 .0491 .7637 .0507
H4A .1172 -.102 .7171 .0507
H4B .0788 -.0502 .8118 .0507
H51A .2866 .0295 1.0189 .0507
H51B .2068 -.0779 .9504 .0507
H51C .1648 .1176 .9551 .0507
H52A .4255 .2487 .9718 .0507
H52B .4815 .1241 .9372 .0507
H52C .4048 .2634 .8591 .0507

loop_
_geom_angle_atom_site_label_1
_geom_angle_atom_site_label_2
_geom_angle_atom_site_label_3
_geom_angle
_geom_angle_publ_flag
Cl(2) Cu Cl(3) 96.60(10) yes
Cl(2) Cu Cl(4) 100.20(10) yes
Cl(3) Cu Cl(1) 97.30(10) yes
Cl(4) Cu Cl(1) 99.50(10) yes
Cl(2) Cu Cl(1) 133.40(10) yes
Cl(3) Cu Cl(4) 136.50(10) yes
N(1) C(1) N(2) 122.0(10) yes
N(1) C(1) N(3) 122.0(10) yes
N(2) C(1) N(3) 115.3(9) yes
N(3) C(2) N(5) 118.0(10) yes
N(3) C(2) N(4) 118.0(10) yes
N(4) C(2) N(5) 124.0(9) yes
C(52) N(5) C(51) 116.8(9) yes
C(2) N(5) C(52) 123.0(10) yes
C(2) N(5) C(51) 119.6(9) yes
C(1) N(3) C(2) 126.8(9) yes

loop_
_geom_bond_atom_site_label_1
_geom_bond_atom_site_label_2
_geom_bond_site_symmetry_1
_geom_bond_site_symmetry_2
_geom_bond_distance
_geom_bond_publ_flag
Cu Cl(1) . . 2.266(3) yes
Cu Cl(2) . . 2.226(3) yes
Cu Cl(3) . . 2.250(3) yes
Cu Cl(4) . . 2.250(3) yes
C(1) N(1) . . 1.320(10) yes
C(1) N(2) . . 1.320(10) yes
C(1) N(3) . . 1.390(10) yes
C(2) N(3) . . 1.400(10) yes
C(2) N(4) . . 1.310(10) yes
C(2) N(5) . . 1.280(10) yes
N(5) C(51) . . 1.460(10) yes
N(5) C(52) . . 1.440(10) yes
N(1) H1A . . 1.02 no
N(1) H1B . . 0.89 no
N(2) H2A . . 0.92 no
N(2) H2B . . 1.03 no
N(3) H3 . . 1.02 no
N(4) H4A . . 0.87 no
N(4) H4B . . 1.02 no
C(51) H51A . . 0.87 no
C(51) H51B . . 0.96 no
C(51) H51C . . 1.03 no
C(52) H52A . . 0.92 no
C(52) H52B . . 0.94 no
C(52) H52C . . 1.03 no
